data_4314733
loop_
_publ_author_name
'Jean-Fran\,cois Lemonnier'
'Laure Gu\'en\'ee'
'G\'erald Bernardinelli'
'Jean-Fran\,cois Vigier'
'Bernard Bocquet'
'Claude Piguet'

_publ_contact_author_address
;Department of inorganic, analytic and applied chemistry 
University of Geneva, Sciences II 
30 quai Ernest-Ansermet 
CH-1211 Gen\`eve 4 
;
_publ_contact_author_email claude.Piguet@unige.ch
_publ_contact_author_fax '+41 (0)22 379 68 30 '
_publ_contact_author_name 'Claude Piguet'
_publ_contact_author_phone '+41 (0)22 379 60 34'
_publ_section_title
;
 Planned Failures from the Principle of Maximum Site Occupancy in
 Lanthanide Helicates
;
_journal_name_full 'Inorganic Chemistry'
_journal_page_first 1252
_journal_page_last 1265
_journal_paper_doi 10.1021/ic902314f
_journal_volume 49
_journal_year 2010
_chemical_formula_moiety 'C11 H11 F3 N2 O3 S'
_chemical_formula_sum 'C11 H11 F3 N2 O3 S'
_chemical_formula_weight 308.3
_space_group_IT_number 2
_symmetry_cell_setting triclinic
_symmetry_space_group_name_Hall '-P 1'
_symmetry_space_group_name_H-M 'P -1'
_cell_angle_alpha 102.040(15)
_cell_angle_beta 101.670(15)
_cell_angle_gamma 97.195(14)
_cell_formula_units_Z 2
_cell_length_a 6.2135(8)
_cell_length_b 9.0972(11)
_cell_length_c 12.4811(17)
_cell_measurement_reflns_used 4506
_cell_measurement_temperature 150
_cell_measurement_theta_max 26.7
_cell_measurement_theta_min 2.4
_cell_volume 665.31(16)
_computing_cell_refinement 'CELL (Stoe & Cie, 1999)'
_computing_data_collection 'EXPOSE (Stoe & Cie, 1999)'
_computing_data_reduction 'XRED (Stoe & Cie, 1999)'
_computing_molecular_graphics xtal_gx3
_computing_publication_material xtal_CIFIO
_computing_structure_refinement xtal_CRYLSQ
_computing_structure_solution SIR97
_diffrn_ambient_temperature 150
_diffrn_detector_area_resol_mean 6
_diffrn_measured_fraction_theta_full 1.0
_diffrn_measured_fraction_theta_max 1.0
_diffrn_measurement_device_type 'Stoe Ipds'
_diffrn_measurement_method \f
_diffrn_radiation_type MoK\a
_diffrn_radiation_wavelength .71073
_diffrn_reflns_av_R_equivalents .041
_diffrn_reflns_limit_h_max 7
_diffrn_reflns_limit_h_min -7
_diffrn_reflns_limit_k_max 11
_diffrn_reflns_limit_k_min -11
_diffrn_reflns_limit_l_max 15
_diffrn_reflns_limit_l_min -15
_diffrn_reflns_number 7118
_diffrn_reflns_theta_full 26.7
_diffrn_reflns_theta_max 26.7
_diffrn_standards_decay_% 0
_exptl_absorpt_coefficient_mu .29
_exptl_absorpt_correction_T_max .9882
_exptl_absorpt_correction_T_min .9459
_exptl_absorpt_correction_type numerical
_exptl_absorpt_process_details 'XRED; Stoe & Cie, 1999'
_exptl_crystal_colour colorless
_exptl_crystal_density_diffrn 1.539
_exptl_crystal_description plate
_exptl_crystal_F_000 316
_exptl_crystal_size_max .302
_exptl_crystal_size_mid .156
_exptl_crystal_size_min .04
_refine_diff_density_max .425
_refine_diff_density_min -.633
_refine_ls_abs_structure_details none
_refine_ls_extinction_method none
_refine_ls_goodness_of_fit_ref 1.15(2)
_refine_ls_hydrogen_treatment noref
_refine_ls_number_parameters 181
_refine_ls_number_reflns 1784
_refine_ls_R_factor_gt .032
_refine_ls_shift/su_max .00032
_refine_ls_structure_factor_coef F
_refine_ls_weighting_details \w=1/[\s^2^(Fo)+0.0002(Fo^2^)]
_refine_ls_weighting_scheme calc
_refine_ls_wR_factor_ref .031
_reflns_number_gt 1765
_reflns_number_total 2687
_reflns_threshold_expression 'refl observed if Fo > 3.99 \s(Fo)'
_cod_data_source_file ic902314f_si_002_2.cif
_cod_data_source_block S6
_cod_database_code 4314733

loop_
_symmetry_equiv_pos_as_xyz
+x,+y,+z
-x,-y,-z

loop_
_atom_site_label
_atom_site_fract_x
_atom_site_fract_y
_atom_site_fract_z
_atom_site_U_iso_or_equiv
_atom_site_occupancy
_atom_site_adp_type
S1 .88974(11) .18530(7) .37421(5) .0274(3) 1.00000 Uani
F1 1.2223(3) .41143(15) .41066(12) .0485(7) 1.00000 Uani
F2 1.3109(3) .22083(18) .47543(14) .0564(8) 1.00000 Uani
F3 1.1222(4) .37228(17) .55883(12) .0591(8) 1.00000 Uani
O1 .9735(3) .08990(15) .27638(12) .0259(7) 1.00000 Uani
O2 .7504(3) .28494(18) .33623(14) .0366(8) 1.00000 Uani
O3 .8260(4) .08352(19) .43811(14) .0435(9) 1.00000 Uani
N1 .6507(3) .14793(18) -.10459(14) .0227(8) 1.00000 Uani
N2 .9875(3) .23872(18) -.12731(14) .0205(7) 1.00000 Uani
C1 .8114(4) .1604(2) -.00577(17) .0193(8) 1.00000 Uani
C2 .7896(4) .1198(3) .09385(17) .0205(8) 1.00000 Uani
C3 .9835(4) .1431(3) .17585(17) .0216(9) 1.00000 Uani
C4 1.1946(4) .2021(3) .16524(18) .0246(9) 1.00000 Uani
C5 1.2170(4) .2410(3) .06633(18) .0238(9) 1.00000 Uani
C6 1.0237(4) .2183(2) -.01847(17) .0196(8) 1.00000 Uani
C7 .7627(4) .1949(3) -.17397(17) .0223(9) 1.00000 Uani
C8 .6617(4) .2008(3) -.29207(19) .0324(10) 1.00000 Uani
C9 1.1611(4) .2951(3) -.17997(19) .0259(9) 1.00000 Uani
C10 1.2118(5) .4682(3) -.1524(3) .0406(12) 1.00000 Uani
C11 1.1539(5) .3047(3) .46001(19) .0353(11) 1.00000 Uani
H2 .64480 .07720 .10465 .05000 1.00000 Uiso
H4 1.32560 .21583 .22756 .05000 1.00000 Uiso
H5 1.36279 .28279 .05611 .05000 1.00000 Uiso
H81 .50427 .16228 -.31006 .05000 1.00000 Uiso
H82 .68577 .30626 -.29881 .05000 1.00000 Uiso
H83 .73065 .13914 -.34368 .05000 1.00000 Uiso
H91 1.29776 .25718 -.15247 .05000 1.00000 Uiso
H92 1.11099 .25640 -.26174 .05000 1.00000 Uiso
H101 1.07535 .50615 -.17965 .05000 1.00000 Uiso
H102 1.26212 .50693 -.07038 .05000 1.00000 Uiso
H103 1.32824 .50591 -.18744 .05000 1.00000 Uiso

loop_
_atom_site_aniso_label
_atom_site_aniso_U_11
_atom_site_aniso_U_22
_atom_site_aniso_U_33
_atom_site_aniso_U_12
_atom_site_aniso_U_13
_atom_site_aniso_U_23
S1 .0326(4) .0310(3) .0196(3) .0066(3) .0058(3) .0082(3)
F1 .0569(11) .0396(8) .0385(9) -.0099(7) .0036(8) .0048(7)
F2 .0453(11) .0590(10) .0514(10) .0112(9) -.0155(8) .0082(8)
F3 .0892(14) .0538(9) .0228(8) .0009(9) .0088(8) -.0048(7)
O1 .0348(10) .0227(7) .0195(8) .0070(7) .0022(7) .0062(6)
O2 .0404(11) .0440(9) .0301(9) .0192(8) .0106(8) .0102(8)
O3 .0512(12) .0496(10) .0342(10) .0048(9) .0136(9) .0194(8)
N1 .0190(10) .0285(9) .0206(9) .0019(8) .0034(8) .0081(8)
N2 .0179(10) .0219(8) .0220(9) .0026(8) .0053(8) .0056(7)
C1 .0181(12) .0171(9) .0212(11) .0031(9) .0028(9) .0030(8)
C2 .0213(12) .0183(9) .0210(10) .0017(8) .0054(9) .0032(8)
C3 .0290(13) .0180(10) .0182(10) .0058(9) .0050(9) .0049(8)
C4 .0225(13) .0248(10) .0217(11) .0054(9) -.0014(9) .0006(9)
C5 .0187(12) .0239(10) .0265(11) .0031(9) .0044(9) .0019(9)
C6 .0217(12) .0150(9) .0211(11) .0029(9) .0051(9) .0024(8)
C7 .0192(13) .0236(10) .0240(11) .0043(9) .0041(9) .0063(9)
C8 .0262(14) .0481(13) .0243(12) .0058(11) .0035(10) .0145(11)
C9 .0236(13) .0295(11) .0276(11) .0027(10) .0119(10) .0092(9)
C10 .0451(17) .0308(12) .0450(15) -.0048(11) .0136(13) .0114(11)
C11 .0469(17) .0347(12) .0194(12) .0041(12) -.0002(11) .0054(10)

loop_
_atom_type_symbol
_atom_type_scat_source
_atom_type_scat_dispersion_real
_atom_type_scat_dispersion_imag
C Int._Tables_Vol_IV_Tables_2.2B_and_2.3.1 .002 .002
H Int._Tables_Vol_IV_Tables_2.2B_and_2.3.1 0 0
N Int._Tables_Vol_IV_Tables_2.2B_and_2.3.1 .004 .003
O Int._Tables_Vol_IV_Tables_2.2B_and_2.3.1 .008 .006
F Int._Tables_Vol_IV_Tables_2.2B_and_2.3.1 .014 .01
S Int._Tables_Vol_IV_Tables_2.2B_and_2.3.1 .11 .124

loop_
_geom_angle_atom_site_label_1
_geom_angle_atom_site_label_2
_geom_angle_atom_site_label_3
_geom_angle_site_symmetry_1
_geom_angle_site_symmetry_2
_geom_angle_site_symmetry_3
_geom_angle
O1 S1 O2 . . . 112.03(10)
O1 S1 O3 . . . 106.64(10)
O1 S1 C11 . . . 100.55(11)
O2 S1 O3 . . . 122.36(13)
O2 S1 C11 . . . 107.04(11)
O3 S1 C11 . . . 105.89(11)
S1 O1 C3 . . . 121.00(13)
C1 N1 C7 . . . 104.98(17)
C6 N2 C7 . . . 106.86(19)
C6 N2 C9 . . . 125.23(17)
C7 N2 C9 . . . 127.90(18)
N1 C1 C2 . . . 130.0(2)
N1 C1 C6 . . . 109.86(19)
C2 C1 C6 . . . 120.03(18)
C1 C2 C3 . . . 115.9(2)
O1 C3 C2 . . . 118.1(2)
O1 C3 C4 . . . 116.89(18)
C2 C3 C4 . . . 124.8(3)
C3 C4 C5 . . . 119.43(19)
C4 C5 C6 . . . 117.2(2)
N2 C6 C1 . . . 105.15(17)
N2 C6 C5 . . . 132.2(3)
C1 C6 C5 . . . 122.6(2)
N1 C7 N2 . . . 113.14(18)
N1 C7 C8 . . . 124.93(19)
N2 C7 C8 . . . 121.9(3)
N2 C9 C10 . . . 112.0(2)
S1 C11 F1 . . . 110.95(16)
S1 C11 F2 . . . 110.59(15)
S1 C11 F3 . . . 108.7(2)
F1 C11 F2 . . . 108.5(3)
F1 C11 F3 . . . 108.55(19)
F2 C11 F3 . . . 109.5(2)

loop_
_geom_bond_atom_site_label_1
_geom_bond_atom_site_label_2
_geom_bond_site_symmetry_1
_geom_bond_site_symmetry_2
_geom_bond_distance
S1 O1 . . 1.5629(16)
S1 O2 . . 1.4164(19)
S1 O3 . . 1.412(3)
S1 C11 . . 1.838(3)
F1 C11 . . 1.324(4)
F2 C11 . . 1.320(4)
F3 C11 . . 1.323(3)
O1 C3 . . 1.446(3)
N1 C1 . . 1.395(3)
N1 C7 . . 1.320(4)
N2 C6 . . 1.387(3)
N2 C7 . . 1.372(3)
N2 C9 . . 1.465(4)
C1 C2 . . 1.396(4)
C1 C6 . . 1.410(4)
C2 C3 . . 1.375(3)
C3 C4 . . 1.396(4)
C4 C5 . . 1.381(4)
C5 C6 . . 1.392(3)
C7 C8 . . 1.496(4)
C9 C10 . . 1.517(3)

loop_
_geom_torsion_atom_site_label_1
_geom_torsion_atom_site_label_2
_geom_torsion_atom_site_label_3
_geom_torsion_atom_site_label_4
_geom_torsion_site_symmetry_1
_geom_torsion_site_symmetry_2
_geom_torsion_site_symmetry_3
_geom_torsion_site_symmetry_4
_geom_torsion
O2 S1 O1 C3 . . . . 23.56(17)
O3 S1 O1 C3 . . . . 159.91(15)
C11 S1 O1 C3 . . . . -89.83(16)
O1 S1 C11 F1 . . . . 73.03(19)
O1 S1 C11 F2 . . . . -47.4(2)
O1 S1 C11 F3 . . . . -167.65(17)
O2 S1 C11 F1 . . . . -44.1(3)
O2 S1 C11 F2 . . . . -164.57(18)
O2 S1 C11 F3 . . . . 75.2(2)
O3 S1 C11 F1 . . . . -176.12(18)
O3 S1 C11 F2 . . . . 63.4(3)
O3 S1 C11 F3 . . . . -56.8(2)
S1 O1 C3 C2 . . . . -80.78(19)
S1 O1 C3 C4 . . . . 104.9(2)
C7 N1 C1 C2 . . . . -176.6(2)
C7 N1 C1 C6 . . . . .6(3)
C1 N1 C7 N2 . . . . -.4(3)
C1 N1 C7 C8 . . . . 179.3(2)
C7 N2 C6 C1 . . . . .4(2)
C7 N2 C6 C5 . . . . 178.7(3)
C9 N2 C6 C1 . . . . -179.02(17)
C9 N2 C6 C5 . . . . -.8(4)
C6 N2 C7 N1 . . . . -.0(3)
C6 N2 C7 C8 . . . . -179.72(19)
C9 N2 C7 N1 . . . . 179.37(18)
C9 N2 C7 C8 . . . . -.3(4)
C6 N2 C9 C10 . . . . -85.3(3)
C7 N2 C9 C10 . . . . 95.4(3)
N1 C1 C2 C3 . . . . 178.25(19)
C6 C1 C2 C3 . . . . 1.3(3)
N1 C1 C6 N2 . . . . -.6(3)
N1 C1 C6 C5 . . . . -179.10(18)
C2 C1 C6 N2 . . . . 176.87(17)
C2 C1 C6 C5 . . . . -1.6(3)
C1 C2 C3 O1 . . . . -174.40(16)
C1 C2 C3 C4 . . . . -.5(3)
O1 C3 C4 C5 . . . . 173.81(17)
C2 C3 C4 C5 . . . . -.1(4)
C3 C4 C5 C6 . . . . -.0(3)
C4 C5 C6 N2 . . . . -177.1(2)
C4 C5 C6 C1 . . . . .9(3)

loop_
_cod_related_entry_id
_cod_related_entry_database
_cod_related_entry_code
1 ChemSpider 30660959
